data_1574745
loop_
_publ_author_name
'Zhang, Fangqing'
'Xu, Chun'
'Zhang, Zichun'
'Yang, Zhuang'
'Peng, Tao'
'Shao, Wen'
'Feng, Xiaoming'
'Liu, Yangbin'

_publ_section_title
;
 Synthesis of polysubstituted cyclobutanes through a photoredox
 strain-release/[3,3]-rearrangement cascade
;
_journal_issue 25
_journal_name_full 'Chemical Science'
_journal_page_first 11508
_journal_page_last 11518
_journal_paper_doi 10.1039/D5SC01431J
_journal_volume 16
_journal_year 2025
_chemical_formula_moiety 'C20 H34 N2 O4'
_chemical_formula_sum 'C20 H34 N2 O4'
_chemical_formula_weight 366.49
_space_group_crystal_system monoclinic
_space_group_IT_number 15
_space_group_name_Hall '-C 2yc'
_space_group_name_H-M_alt 'C 1 2/c 1'
_atom_sites_solution_hydrogens geom
_atom_sites_solution_primary iterative
_audit_creation_date 2024-08-20
_audit_creation_method
;
Olex2 1.5
(compiled 2024.02.16 svn.r378c4104 for OlexSys, GUI svn.r6928)
;
_audit_update_record
;
2024-11-19 deposited with the CCDC.	2025-05-28 downloaded from the CCDC.
;
_cell_angle_alpha 90
_cell_angle_beta 101.8770(10)
_cell_angle_gamma 90
_cell_formula_units_Z 8
_cell_length_a 26.4619(3)
_cell_length_b 6.33880(10)
_cell_length_c 26.1419(3)
_cell_measurement_reflns_used 13927
_cell_measurement_temperature 300.69(10)
_cell_measurement_theta_max 76.8910
_cell_measurement_theta_min 3.3950
_cell_volume 4291.08(10)
_computing_cell_refinement 'CrysAlisPro 1.171.42.84a (Rigaku OD, 2023)'
_computing_data_collection 'CrysAlisPro 1.171.42.84a (Rigaku OD, 2023)'
_computing_data_reduction 'CrysAlisPro 1.171.42.84a (Rigaku OD, 2023)'
_computing_molecular_graphics 'Olex2 1.5 (Dolomanov et al., 2009)'
_computing_publication_material 'Olex2 1.5 (Dolomanov et al., 2009)'
_computing_structure_refinement 'SHELXL 2018/1 (Sheldrick, 2015)'
_computing_structure_solution 'olex2.solve 1.5 (Bourhis et al., 2015)'
_diffrn_ambient_environment air
_diffrn_ambient_temperature 300.69(10)
_diffrn_detector 'Hybrid Pixel Array Detector'
_diffrn_detector_area_resol_mean 10.0000
_diffrn_detector_type HyPix
_diffrn_measured_fraction_theta_full 0.995
_diffrn_measured_fraction_theta_max 0.968
_diffrn_measurement_details
;
List of Runs (angles in degrees, time in seconds):

  # Type    Start    End  Width  t~exp~   \w     \q     \k     \f   Frames
#--------------------------------------------------------------------------
  1  \w     33.00 108.00   0.50    0.05    --  105.65 -77.00 150.00  150
  2  \w     79.00 104.00   0.50    0.05    --  105.65 -94.00   0.00   50
  3  \w     80.00 105.00   0.50    0.05    --  105.65 -94.00 -30.00   50
  4  \w     47.00  72.00   0.50    0.05    --  105.65 -61.00  30.00   50
  5  \w     33.00  61.00   0.50    0.05    --  105.65 -94.00 -30.00   56
  6  \w     34.00  64.00   0.50    0.05    --  105.65 -61.00 -90.00   60
  7  \w     43.00  91.00   0.50    0.05    --  105.65 -72.00-106.00   96
  8  \w    -25.00  54.00   0.50    0.05    --   46.54 -72.00-106.00  158
  9  \w    123.00 165.00   0.50    0.05    --  105.65  30.00 -30.00   84
 10  \w    113.00 167.00   0.50    0.05    --  105.65  45.00 -60.00  108
 11  \w    149.00 176.00   0.50    0.05    --  105.65  72.00  23.00   54
 12  \w    141.00 166.00   0.50    0.05    --  105.65  45.00 150.00   50
 13  \w     95.00 120.00   0.50    0.05    --  105.65  45.00 150.00   50
 14  \w     60.00 107.00   0.50    0.05    --   46.54  72.00  23.00   94
 15  \w    -54.00  26.00   0.50    0.05    --  -46.54  72.00  23.00  160
 16  \w    -25.00  28.00   0.50    0.05    --  -46.54  19.00 120.00  106
 17  \w    -15.00  29.00   0.50    0.05    --  -46.54  19.00  30.00   88
 18  \w    -24.00  23.00   0.50    0.05    --  -46.54  19.00   0.00   94
 19  \w    -23.00  29.00   0.50    0.05    --  -46.54  19.00-180.00  104
 20  \w    -69.00 -44.00   0.50    0.05    -- -104.00  61.00-120.00   50
 21  \w    -65.00 -39.00   0.50    0.05    -- -104.00  61.00-150.00   52
 22  \w    -89.00 -31.00   0.50    0.05    -- -104.00  72.00  23.00  116
 23  \w    -66.00 -32.00   0.50    0.05    -- -104.00  61.00  90.00   68
 24  \w    -65.00 -39.00   0.50    0.05    -- -104.00  61.00 150.00   52
 25  \w   -131.00 -90.00   0.50    0.05    -- -104.00 -15.00 150.00   82
 26  \w   -155.00 -92.00   0.50    0.05    -- -104.00 -45.00 150.00  126
 27  \w    -96.00 -71.00   0.50    0.05    --  -46.54 -72.00-106.00   50
 28  \w   -128.00-102.00   0.50    0.05    -- -104.00 -77.00-150.00   52
 29  \w   -171.00-136.00   0.50    0.05    -- -104.00 -77.00-150.00   70
 30  \w   -164.00 -96.00   0.50    0.05    -- -104.00 -72.00-106.00  136
 31  \w   -171.00-101.00   0.50    0.05    -- -104.00 -45.00 -60.00  140
 32  \w   -171.00 -91.00   0.50    0.05    -- -104.00 -30.00  90.00  160
 33  \w   -175.00 -91.00   0.50    0.05    -- -104.00 -30.00 120.00  168
;
_diffrn_measurement_device 'four-circle diffractometer'
_diffrn_measurement_device_type 'XtaLAB Synergy R, DW system, HyPix'
_diffrn_measurement_method '\w scans'
_diffrn_orient_matrix_type 'CrysAlisPro convention (1999,Acta A55,543-557)'
_diffrn_orient_matrix_UB_11 0.0351754000
_diffrn_orient_matrix_UB_12 0.1466638000
_diffrn_orient_matrix_UB_13 -0.0242258000
_diffrn_orient_matrix_UB_21 0.0475066000
_diffrn_orient_matrix_UB_22 -0.1292810000
_diffrn_orient_matrix_UB_23 0.0265145000
_diffrn_orient_matrix_UB_31 -0.0068273000
_diffrn_orient_matrix_UB_32 -0.1443239000
_diffrn_orient_matrix_UB_33 -0.0483305000
_diffrn_radiation_monochromator mirror
_diffrn_radiation_probe x-ray
_diffrn_radiation_type 'Cu K\a'
_diffrn_radiation_wavelength 1.54184
_diffrn_reflns_av_R_equivalents 0.0200
_diffrn_reflns_av_unetI/netI 0.0131
_diffrn_reflns_Laue_measured_fraction_full 0.995
_diffrn_reflns_Laue_measured_fraction_max 0.968
_diffrn_reflns_limit_h_max 32
_diffrn_reflns_limit_h_min -32
_diffrn_reflns_limit_k_max 7
_diffrn_reflns_limit_k_min -7
_diffrn_reflns_limit_l_max 30
_diffrn_reflns_limit_l_min -33
_diffrn_reflns_number 22227
_diffrn_reflns_point_group_measured_fraction_full 0.995
_diffrn_reflns_point_group_measured_fraction_max 0.968
_diffrn_reflns_theta_full 67.684
_diffrn_reflns_theta_max 77.061
_diffrn_reflns_theta_min 3.413
_diffrn_source 'Rotating-anode X-ray tube'
_diffrn_source_type 'Rigaku (Cu) X-ray Source'
_exptl_absorpt_coefficient_mu 0.631
_exptl_absorpt_correction_T_max 1.00000
_exptl_absorpt_correction_T_min 0.76302
_exptl_absorpt_correction_type multi-scan
_exptl_absorpt_process_details
;
CrysAlisPro 1.171.42.84a (Rigaku Oxford Diffraction, 2023)
Empirical absorption correction using spherical harmonics,
implemented in SCALE3 ABSPACK scaling algorithm.
;
_exptl_crystal_colour 'clear light colourless'
_exptl_crystal_colour_lustre clear
_exptl_crystal_colour_modifier light
_exptl_crystal_colour_primary colourless
_exptl_crystal_density_diffrn 1.135
_exptl_crystal_description block
_exptl_crystal_F_000 1600
_exptl_crystal_size_max 0.2
_exptl_crystal_size_mid 0.1
_exptl_crystal_size_min 0.1
_refine_diff_density_max 0.695
_refine_diff_density_min -0.323
_refine_diff_density_rms 0.046
_refine_ls_extinction_method none
_refine_ls_goodness_of_fit_ref 1.078
_refine_ls_hydrogen_treatment constr
_refine_ls_matrix_type full
_refine_ls_number_parameters 241
_refine_ls_number_reflns 4373
_refine_ls_number_restraints 1
_refine_ls_restrained_S_all 1.080
_refine_ls_R_factor_all 0.0784
_refine_ls_R_factor_gt 0.0725
_refine_ls_shift/su_max 0.001
_refine_ls_shift/su_mean 0.000
_refine_ls_structure_factor_coef Fsqd
_refine_ls_weighting_details 'w=1/[\s^2^(Fo^2^)+(0.1390P)^2^+2.2637P] where P=(Fo^2^+2Fc^2^)/3'
_refine_ls_weighting_scheme calc
_refine_ls_wR_factor_gt 0.2273
_refine_ls_wR_factor_ref 0.2345
_reflns_Friedel_coverage 0.000
_reflns_number_gt 3782
_reflns_number_total 4373
_reflns_threshold_expression 'I > 2\s(I)'
_cod_data_source_file d5sc01431j2.cif
_cod_data_source_block zfq-6-1-20240813_auto
_cod_depositor_comments 'Adding full bibliography for 1574745--1574746.cif.'
_cod_database_code 1574745
_shelx_shelxl_version_number 2018/1
_chemical_oxdiff_formula 'C H O N'
_shelx_space_group_comment
;
The symmetry employed for this shelxl refinement is uniquely defined
by the following loop, which should always be used as a source of
symmetry information in preference to the above space-group names.
They are only intended as comments.
;
_shelx_estimated_absorpt_t_max 0.940
_shelx_estimated_absorpt_t_min 0.884
_olex2_refinement_description
;
1. Rigid bond restraints
 C00A, C00N
 with sigma for 1-2 distances of 0.001 and sigma for 1-3 distances of 0.002
2.a Ternary CH refined with riding coordinates:
 C00H(H00L)
2.b Secondary CH2 refined with riding coordinates:
 C009(H00A,H00B), C00B(H00D,H00E), C00C(H00F,H00G), C00F(H00H,H00I), C00G(H00J,
 H00K), C00I(H00M,H00N), C00J(H00O,H00P)
2.c Aromatic/amide H refined with riding coordinates:
 C00A(H00C)
2.d X=CH2 refined with riding coordinates:
 C00N(H00W,H00X)
2.e Idealised Me refined as rotating group:
 C00L(H00Q,H00R,H00S), C00M(H00T,H00U,H00V), C00O(H00Y,H,HA), C00P(H00Z,HB,HC),
  C00Q(H00,HD,HE)
2.f Idealised tetrahedral OH refined as rotating group:
 O001(H001)
;
_olex2_submission_special_instructions 'No special instructions were received'
_oxdiff_exptl_absorpt_empirical_details
;
Empirical correction (ABSPACK) includes:
- Absorption correction using spherical harmonics
- Frame scaling
;
_oxdiff_exptl_absorpt_empirical_full_max 1.263
_oxdiff_exptl_absorpt_empirical_full_min 0.848

loop_
_space_group_symop_operation_xyz
'x, y, z'
'-x, y, -z+1/2'
'x+1/2, y+1/2, z'
'-x+1/2, y+1/2, -z+1/2'
'-x, -y, -z'
'x, -y, z-1/2'
'-x+1/2, -y+1/2, -z'
'x+1/2, -y+1/2, z-1/2'

loop_
_atom_site_label
_atom_site_type_symbol
_atom_site_fract_x
_atom_site_fract_y
_atom_site_fract_z
_atom_site_U_iso_or_equiv
_atom_site_adp_type
_atom_site_occupancy
_atom_site_site_symmetry_order
_atom_site_calc_flag
_atom_site_refinement_flags_posn
_atom_site_refinement_flags_adp
_atom_site_refinement_flags_occupancy
_atom_site_disorder_assembly
_atom_site_disorder_group
O001 O 0.81844(5) 0.1490(2) 0.79437(5) 0.0569(4) Uani 1 1 d . . . . .
H001 H 0.836249 0.060735 0.783417 0.085 Uiso 1 1 calc R U . . .
O002 O 0.47705(6) 0.6794(3) 0.60201(7) 0.0775(5) Uani 1 1 d . . . . .
N003 N 0.61410(6) 0.3959(3) 0.73956(6) 0.0536(4) Uani 1 1 d . . . . .
O004 O 0.79636(8) -0.1289(2) 0.83573(8) 0.0873(6) Uani 1 1 d . . . . .
N005 N 0.53190(6) 0.6319(3) 0.67762(7) 0.0619(5) Uani 1 1 d . . . . .
O006 O 0.47657(8) 0.9093(3) 0.66765(7) 0.0857(6) Uani 1 1 d . . . . .
C007 C 0.79312(7) 0.0588(3) 0.82648(7) 0.0539(4) Uani 1 1 d . . . . .
C008 C 0.75925(7) 0.2079(3) 0.84969(7) 0.0507(4) Uani 1 1 d . . . . .
C009 C 0.72999(7) 0.3695(3) 0.80943(8) 0.0540(5) Uani 1 1 d . . . . .
H00A H 0.737610 0.515397 0.819265 0.065 Uiso 1 1 calc R U . . .
H00B H 0.733894 0.343750 0.773876 0.065 Uiso 1 1 calc R U . . .
C00A C 0.83724(9) 0.4170(4) 0.89223(8) 0.0684(6) Uani 1 1 d . U . . .
H00C H 0.830584 0.525408 0.867797 0.082 Uiso 1 1 calc R U . . .
C00B C 0.58390(8) 0.5469(4) 0.76290(8) 0.0644(5) Uani 1 1 d . . . . .
H00D H 0.605463 0.607985 0.793875 0.077 Uiso 1 1 calc R U . . .
H00E H 0.555448 0.474281 0.773486 0.077 Uiso 1 1 calc R U . . .
C00C C 0.56311(8) 0.7190(4) 0.72521(9) 0.0650(5) Uani 1 1 d . . . . .
H00F H 0.542274 0.814368 0.741271 0.078 Uiso 1 1 calc R U . . .
H00G H 0.591549 0.798941 0.716732 0.078 Uiso 1 1 calc R U . . .
C00D C 0.79091(9) 0.2990(4) 0.90240(7) 0.0639(5) Uani 1 1 d . . . . .
C00E C 0.49345(8) 0.7539(4) 0.64998(8) 0.0622(5) Uani 1 1 d . . . . .
C00F C 0.57988(8) 0.2996(4) 0.69395(9) 0.0658(5) Uani 1 1 d . . . . .
H00H H 0.551949 0.226033 0.705257 0.079 Uiso 1 1 calc R U . . .
H00I H 0.599194 0.197080 0.678139 0.079 Uiso 1 1 calc R U . . .
C00G C 0.55757(9) 0.4657(4) 0.65367(9) 0.0681(6) Uani 1 1 d . . . . .
H00J H 0.585061 0.526770 0.638986 0.082 Uiso 1 1 calc R U . . .
H00K H 0.532966 0.400402 0.625482 0.082 Uiso 1 1 calc R U . . .
C00H C 0.67776(8) 0.2907(4) 0.82065(9) 0.0659(6) Uani 1 1 d . . . . .
H00L H 0.664187 0.389932 0.843220 0.079 Uiso 1 1 calc R U . . .
C00I C 0.70655(8) 0.1066(4) 0.85281(10) 0.0681(6) Uani 1 1 d . . . . .
H00M H 0.700684 -0.028901 0.835372 0.082 Uiso 1 1 calc R U . . .
H00N H 0.700453 0.098124 0.888096 0.082 Uiso 1 1 calc R U . . .
C00J C 0.63671(8) 0.2243(4) 0.77579(10) 0.0693(6) Uani 1 1 d . . . . .
H00O H 0.650946 0.118406 0.755973 0.083 Uiso 1 1 calc R U . . .
H00P H 0.609150 0.158061 0.789381 0.083 Uiso 1 1 calc R U . . .
C00K C 0.43496(9) 0.7823(4) 0.56517(9) 0.0759(7) Uani 1 1 d . . . . .
C00L C 0.80610(13) 0.1182(5) 0.94170(10) 0.0922(9) Uani 1 1 d . . . . .
H00Q H 0.775644 0.043490 0.945843 0.138 Uiso 1 1 calc R U . . .
H00R H 0.823166 0.174974 0.974813 0.138 Uiso 1 1 calc R U . . .
H00S H 0.828980 0.023287 0.929012 0.138 Uiso 1 1 calc R U . . .
C00M C 0.75805(13) 0.4605(6) 0.92591(11) 0.1001(10) Uani 1 1 d . . . . .
H00T H 0.749173 0.576680 0.902203 0.150 Uiso 1 1 calc R U . . .
H00U H 0.777547 0.511382 0.958666 0.150 Uiso 1 1 calc R U . . .
H00V H 0.727079 0.393493 0.931425 0.150 Uiso 1 1 calc R U . . .
C00N C 0.88527(12) 0.3849(5) 0.91358(12) 0.0945(9) Uani 1 1 d . U . . .
H00W H 0.894209 0.278549 0.938288 0.113 Uiso 1 1 calc R U . . .
H00X H 0.910836 0.468235 0.904202 0.113 Uiso 1 1 calc R U . . .
C00O C 0.43376(16) 0.6560(6) 0.51485(13) 0.1153(12) Uani 1 1 d . . . . .
H00Y H 0.467974 0.648192 0.507968 0.173 Uiso 1 1 calc R U . . .
H H 0.411287 0.724582 0.486162 0.173 Uiso 1 1 calc R U . . .
HA H 0.421260 0.516063 0.518934 0.173 Uiso 1 1 calc R U . . .
C00P C 0.4491(2) 1.0046(6) 0.55632(15) 0.1392(17) Uani 1 1 d . . . . .
H00Z H 0.443135 1.090935 0.584663 0.209 Uiso 1 1 calc R U . . .
HB H 0.428350 1.054741 0.524097 0.209 Uiso 1 1 calc R U . . .
HC H 0.484920 1.011498 0.554485 0.209 Uiso 1 1 calc R U . . .
C00Q C 0.38592(12) 0.7509(11) 0.58314(17) 0.152(2) Uani 1 1 d . . . . .
H00 H 0.381155 0.603415 0.588990 0.229 Uiso 1 1 calc R U . . .
HD H 0.357658 0.801978 0.556961 0.229 Uiso 1 1 calc R U . . .
HE H 0.387161 0.827108 0.615116 0.229 Uiso 1 1 calc R U . . .

loop_
_atom_site_aniso_label
_atom_site_aniso_U_11
_atom_site_aniso_U_22
_atom_site_aniso_U_33
_atom_site_aniso_U_23
_atom_site_aniso_U_13
_atom_site_aniso_U_12
O001 0.0505(7) 0.0568(8) 0.0634(8) -0.0023(6) 0.0118(6) 0.0011(5)
O002 0.0631(9) 0.0870(11) 0.0713(9) 0.0051(8) -0.0121(7) 0.0063(8)
N003 0.0382(7) 0.0572(9) 0.0623(9) 0.0047(7) 0.0030(6) -0.0005(6)
O004 0.1043(14) 0.0547(9) 0.1103(14) 0.0203(9) 0.0389(11) 0.0190(8)
N005 0.0508(9) 0.0645(10) 0.0654(10) 0.0035(8) 0.0009(7) 0.0078(7)
O006 0.0900(12) 0.0848(12) 0.0759(10) 0.0044(9) 0.0020(9) 0.0334(10)
C007 0.0489(9) 0.0527(10) 0.0557(9) 0.0059(8) 0.0001(7) 0.0017(7)
C008 0.0446(9) 0.0548(10) 0.0504(9) 0.0111(7) 0.0044(7) 0.0052(7)
C009 0.0441(9) 0.0562(10) 0.0576(10) 0.0133(8) 0.0014(7) 0.0035(7)
C00A 0.0738(11) 0.0639(12) 0.0596(11) -0.0050(9) -0.0044(9) -0.0006(10)
C00B 0.0533(10) 0.0762(13) 0.0625(11) -0.0017(10) 0.0093(9) 0.0051(9)
C00C 0.0564(11) 0.0661(12) 0.0687(12) -0.0051(10) 0.0039(9) 0.0066(9)
C00D 0.0663(12) 0.0735(13) 0.0480(10) 0.0051(9) 0.0030(9) 0.0113(10)
C00E 0.0535(10) 0.0666(12) 0.0642(11) 0.0078(9) 0.0070(9) 0.0005(9)
C00F 0.0524(11) 0.0575(11) 0.0813(14) -0.0078(10) -0.0007(9) -0.0021(9)
C00G 0.0599(11) 0.0747(14) 0.0625(11) -0.0080(10) -0.0044(9) -0.0009(10)
C00H 0.0501(10) 0.0709(13) 0.0739(13) 0.0129(10) 0.0065(9) 0.0055(9)
C00I 0.0503(10) 0.0750(14) 0.0773(13) 0.0281(11) 0.0092(9) 0.0029(9)
C00J 0.0487(10) 0.0677(13) 0.0860(15) 0.0180(11) 0.0006(10) -0.0013(9)
C00K 0.0593(12) 0.0903(16) 0.0693(13) 0.0204(12) -0.0072(10) 0.0035(11)
C00L 0.101(2) 0.107(2) 0.0598(13) 0.0295(13) -0.0045(13) 0.0069(16)
C00M 0.103(2) 0.124(3) 0.0719(15) -0.0189(16) 0.0142(14) 0.0258(19)
C00N 0.0768(13) 0.112(2) 0.0831(17) -0.0079(15) -0.0113(13) -0.0043(15)
C00O 0.116(3) 0.129(3) 0.0801(18) -0.0061(18) -0.0306(17) 0.009(2)
C00P 0.187(4) 0.104(3) 0.100(2) 0.041(2) -0.031(3) -0.021(3)
C00Q 0.0558(16) 0.268(6) 0.126(3) 0.054(4) 0.0010(17) 0.019(3)

loop_
_atom_type_symbol
_atom_type_description
_atom_type_scat_dispersion_real
_atom_type_scat_dispersion_imag
_atom_type_scat_source
C C 0.0181 0.0091 'International Tables Vol C Tables 4.2.6.8 and 6.1.1.4'
H H 0.0000 0.0000 'International Tables Vol C Tables 4.2.6.8 and 6.1.1.4'
N N 0.0311 0.0180 'International Tables Vol C Tables 4.2.6.8 and 6.1.1.4'
O O 0.0492 0.0322 'International Tables Vol C Tables 4.2.6.8 and 6.1.1.4'

loop_
_geom_angle_atom_site_label_1
_geom_angle_atom_site_label_2
_geom_angle_atom_site_label_3
_geom_angle
_geom_angle_site_symmetry_1
_geom_angle_site_symmetry_3
_geom_angle_publ_flag
C007 O001 H001 109.5 . . ?
C00E O002 C00K 121.3(2) . . ?
C00B N003 C00F 108.19(15) . . ?
C00B N003 C00J 113.42(17) . . ?
C00F N003 C00J 108.19(17) . . ?
C00C N005 C00G 114.08(16) . . ?
C00E N005 C00C 118.03(18) . . ?
C00E N005 C00G 122.97(18) . . ?
O001 C007 C008 114.11(16) . . ?
O004 C007 O001 122.10(19) . . ?
O004 C007 C008 123.78(19) . . ?
C007 C008 C009 113.17(15) . . ?
C007 C008 C00D 109.22(15) . . ?
C007 C008 C00I 112.06(18) . . ?
C009 C008 C00D 116.96(17) . . ?
C00I C008 C009 88.88(14) . . ?
C00I C008 C00D 115.42(17) . . ?
C008 C009 H00A 113.7 . . ?
C008 C009 H00B 113.7 . . ?
H00A C009 H00B 110.9 . . ?
C00H C009 C008 89.94(14) . . ?
C00H C009 H00A 113.7 . . ?
C00H C009 H00B 113.7 . . ?
C00D C00A H00C 116.3 . . ?
C00N C00A H00C 116.3 . . ?
C00N C00A C00D 127.5(3) . . ?
N003 C00B H00D 109.4 . . ?
N003 C00B H00E 109.4 . . ?
N003 C00B C00C 111.20(17) . . ?
H00D C00B H00E 108.0 . . ?
C00C C00B H00D 109.4 . . ?
C00C C00B H00E 109.4 . . ?
N005 C00C C00B 110.73(19) . . ?
N005 C00C H00F 109.5 . . ?
N005 C00C H00G 109.5 . . ?
C00B C00C H00F 109.5 . . ?
C00B C00C H00G 109.5 . . ?
H00F C00C H00G 108.1 . . ?
C00A C00D C008 109.57(16) . . ?
C00A C00D C00L 112.2(2) . . ?
C00A C00D C00M 106.6(2) . . ?
C00L C00D C008 109.4(2) . . ?
C00L C00D C00M 108.6(2) . . ?
C00M C00D C008 110.49(18) . . ?
O002 C00E N005 111.3(2) . . ?
O006 C00E O002 125.1(2) . . ?
O006 C00E N005 123.6(2) . . ?
N003 C00F H00H 109.4 . . ?
N003 C00F H00I 109.4 . . ?
N003 C00F C00G 111.08(17) . . ?
H00H C00F H00I 108.0 . . ?
C00G C00F H00H 109.4 . . ?
C00G C00F H00I 109.4 . . ?
N005 C00G C00F 110.54(18) . . ?
N005 C00G H00J 109.5 . . ?
N005 C00G H00K 109.5 . . ?
C00F C00G H00J 109.5 . . ?
C00F C00G H00K 109.5 . . ?
H00J C00G H00K 108.1 . . ?
C009 C00H H00L 111.0 . . ?
C00I C00H C009 89.28(15) . . ?
C00I C00H H00L 111.0 . . ?
C00J C00H C009 118.47(19) . . ?
C00J C00H H00L 111.0 . . ?
C00J C00H C00I 114.5(2) . . ?
C008 C00I H00M 113.6 . . ?
C008 C00I H00N 113.6 . . ?
C00H C00I C008 90.38(15) . . ?
C00H C00I H00M 113.6 . . ?
C00H C00I H00N 113.6 . . ?
H00M C00I H00N 110.8 . . ?
N003 C00J C00H 115.39(19) . . ?
N003 C00J H00O 108.4 . . ?
N003 C00J H00P 108.4 . . ?
C00H C00J H00O 108.4 . . ?
C00H C00J H00P 108.4 . . ?
H00O C00J H00P 107.5 . . ?
O002 C00K C00O 102.1(2) . . ?
O002 C00K C00P 110.0(2) . . ?
O002 C00K C00Q 109.2(2) . . ?
C00P C00K C00O 108.8(3) . . ?
C00Q C00K C00O 109.7(3) . . ?
C00Q C00K C00P 116.2(4) . . ?
C00D C00L H00Q 109.5 . . ?
C00D C00L H00R 109.5 . . ?
C00D C00L H00S 109.5 . . ?
H00Q C00L H00R 109.5 . . ?
H00Q C00L H00S 109.5 . . ?
H00R C00L H00S 109.5 . . ?
C00D C00M H00T 109.5 . . ?
C00D C00M H00U 109.5 . . ?
C00D C00M H00V 109.5 . . ?
H00T C00M H00U 109.5 . . ?
H00T C00M H00V 109.5 . . ?
H00U C00M H00V 109.5 . . ?
C00A C00N H00W 120.0 . . ?
C00A C00N H00X 120.0 . . ?
H00W C00N H00X 120.0 . . ?
C00K C00O H00Y 109.5 . . ?
C00K C00O H 109.5 . . ?
C00K C00O HA 109.5 . . ?
H00Y C00O H 109.5 . . ?
H00Y C00O HA 109.5 . . ?
H C00O HA 109.5 . . ?
C00K C00P H00Z 109.5 . . ?
C00K C00P HB 109.5 . . ?
C00K C00P HC 109.5 . . ?
H00Z C00P HB 109.5 . . ?
H00Z C00P HC 109.5 . . ?
HB C00P HC 109.5 . . ?
C00K C00Q H00 109.5 . . ?
C00K C00Q HD 109.5 . . ?
C00K C00Q HE 109.5 . . ?
H00 C00Q HD 109.5 . . ?
H00 C00Q HE 109.5 . . ?
HD C00Q HE 109.5 . . ?

loop_
_geom_bond_atom_site_label_1
_geom_bond_atom_site_label_2
_geom_bond_distance
_geom_bond_site_symmetry_2
_geom_bond_publ_flag
O001 H001 0.8200 . ?
O001 C007 1.308(2) . ?
O002 C00E 1.326(3) . ?
O002 C00K 1.467(3) . ?
N003 C00B 1.459(3) . ?
N003 C00F 1.473(3) . ?
N003 C00J 1.485(3) . ?
O004 C007 1.214(2) . ?
N005 C00C 1.453(3) . ?
N005 C00E 1.361(3) . ?
N005 C00G 1.462(3) . ?
O006 C00E 1.212(3) . ?
C007 C008 1.513(3) . ?
C008 C009 1.556(2) . ?
C008 C00D 1.568(3) . ?
C008 C00I 1.553(3) . ?
C009 H00A 0.9700 . ?
C009 H00B 0.9700 . ?
C009 C00H 1.553(3) . ?
C00A H00C 0.9300 . ?
C00A C00D 1.506(3) . ?
C00A C00N 1.295(4) . ?
C00B H00D 0.9700 . ?
C00B H00E 0.9700 . ?
C00B C00C 1.497(3) . ?
C00C H00F 0.9700 . ?
C00C H00G 0.9700 . ?
C00D C00L 1.537(3) . ?
C00D C00M 1.550(4) . ?
C00F H00H 0.9700 . ?
C00F H00I 0.9700 . ?
C00F C00G 1.520(3) . ?
C00G H00J 0.9700 . ?
C00G H00K 0.9700 . ?
C00H H00L 0.9800 . ?
C00H C00I 1.544(3) . ?
C00H C00J 1.486(3) . ?
C00I H00M 0.9700 . ?
C00I H00N 0.9700 . ?
C00J H00O 0.9700 . ?
C00J H00P 0.9700 . ?
C00K C00O 1.535(5) . ?
C00K C00P 1.488(5) . ?
C00K C00Q 1.482(5) . ?
C00L H00Q 0.9600 . ?
C00L H00R 0.9600 . ?
C00L H00S 0.9600 . ?
C00M H00T 0.9600 . ?
C00M H00U 0.9600 . ?
C00M H00V 0.9600 . ?
C00N H00W 0.9300 . ?
C00N H00X 0.9300 . ?
C00O H00Y 0.9600 . ?
C00O H 0.9600 . ?
C00O HA 0.9600 . ?
C00P H00Z 0.9600 . ?
C00P HB 0.9600 . ?
C00P HC 0.9600 . ?
C00Q H00 0.9600 . ?
C00Q HD 0.9600 . ?
C00Q HE 0.9600 . ?

loop_
_geom_torsion_atom_site_label_1
_geom_torsion_atom_site_label_2
_geom_torsion_atom_site_label_3
_geom_torsion_atom_site_label_4
_geom_torsion
_geom_torsion_site_symmetry_1
_geom_torsion_site_symmetry_2
_geom_torsion_site_symmetry_3
_geom_torsion_site_symmetry_4
_geom_torsion_publ_flag
O001 C007 C008 C009 41.1(2) . . . . ?
O001 C007 C008 C00D -91.12(19) . . . . ?
O001 C007 C008 C00I 139.70(17) . . . . ?
N003 C00B C00C N005 57.3(2) . . . . ?
N003 C00F C00G N005 -54.4(2) . . . . ?
O004 C007 C008 C009 -137.8(2) . . . . ?
O004 C007 C008 C00D 90.0(2) . . . . ?
O004 C007 C008 C00I -39.2(3) . . . . ?
C007 C008 C009 C00H 122.86(18) . . . . ?
C007 C008 C00D C00A 60.2(2) . . . . ?
C007 C008 C00D C00L -63.2(2) . . . . ?
C007 C008 C00D C00M 177.4(2) . . . . ?
C007 C008 C00I C00H -123.95(17) . . . . ?
C008 C009 C00H C00I -9.32(18) . . . . ?
C008 C009 C00H C00J -127.0(2) . . . . ?
C009 C008 C00D C00A -69.9(2) . . . . ?
C009 C008 C00D C00L 166.68(19) . . . . ?
C009 C008 C00D C00M 47.2(3) . . . . ?
C009 C008 C00I C00H -9.33(18) . . . . ?
C009 C00H C00I C008 9.34(17) . . . . ?
C009 C00H C00J N003 -67.6(3) . . . . ?
C00B N003 C00F C00G 59.8(2) . . . . ?
C00B N003 C00J C00H -67.9(2) . . . . ?
C00C N005 C00E O002 164.24(19) . . . . ?
C00C N005 C00E O006 -16.2(3) . . . . ?
C00C N005 C00G C00F 50.5(3) . . . . ?
C00D C008 C009 C00H -108.87(18) . . . . ?
C00D C008 C00I C00H 110.19(19) . . . . ?
C00E O002 C00K C00O 174.6(2) . . . . ?
C00E O002 C00K C00P 59.2(4) . . . . ?
C00E O002 C00K C00Q -69.3(4) . . . . ?
C00E N005 C00C C00B 152.22(19) . . . . ?
C00E N005 C00G C00F -154.9(2) . . . . ?
C00F N003 C00B C00C -61.3(2) . . . . ?
C00F N003 C00J C00H 172.07(19) . . . . ?
C00G N005 C00C C00B -51.8(3) . . . . ?
C00G N005 C00E O002 10.6(3) . . . . ?
C00G N005 C00E O006 -169.9(2) . . . . ?
C00I C008 C009 C00H 9.27(18) . . . . ?
C00I C008 C00D C00A -172.48(17) . . . . ?
C00I C008 C00D C00L 64.1(2) . . . . ?
C00I C008 C00D C00M -55.3(3) . . . . ?
C00I C00H C00J N003 -170.93(18) . . . . ?
C00J N003 C00B C00C 178.64(17) . . . . ?
C00J N003 C00F C00G -176.90(18) . . . . ?
C00J C00H C00I C008 130.5(2) . . . . ?
C00K O002 C00E N005 178.76(19) . . . . ?
C00K O002 C00E O006 -0.8(4) . . . . ?
C00N C00A C00D C008 -123.9(3) . . . . ?
C00N C00A C00D C00L -2.2(4) . . . . ?
C00N C00A C00D C00M 116.6(3) . . . . ?
